data_4072022
loop_
_publ_author_name
'Ionkin, Alex S.'
'Marshall, William J.'
'Fish, Brian M.'
'Marchione, Alexander A.'
'Howe, Laurie A.'
'Davidson, Fredric'
'McEwen, Charles N.'

_publ_section_title
;
 Dual Supermesityl Stabilization: 1-Alkyl-1H-[1,2,4]triphospholes, with
 Among the Most Planar and Least Sterically Hindered \s3,\l3-Phosphorus
 Atoms, and Novel C2P3S4Folded Heterocycles&#x2020;
;
_journal_issue 19
_journal_name_full Organometallics
_journal_page_first 5118
_journal_paper_doi 10.1021/om800528g
_journal_volume 27
_journal_year 2008
_chemical_formula_sum 'C10.86 H16.86 P0.86'
_chemical_formula_weight 173.93
_chemical_name_systematic
;
 ?
;
_space_group_IT_number 13
_symmetry_cell_setting monoclinic
_symmetry_space_group_name_Hall '-P 2yac'
_symmetry_space_group_name_H-M 'P 1 2/n 1'
_atom_sites_solution_hydrogens geom
_atom_sites_solution_primary direct
_atom_sites_solution_secondary difmap
_audit_creation_method SHELXL-97
_cell_angle_alpha 90.00
_cell_angle_beta 104.396(2)
_cell_angle_gamma 90.00
_cell_formula_units_Z 14
_cell_length_a 11.9102(14)
_cell_length_b 20.915(2)
_cell_length_c 15.2058(17)
_cell_measurement_temperature 293(2)
_cell_volume 3668.9(7)
_computing_cell_refinement 'Bruker XSCANS'
_computing_data_collection 'Bruker XSCANS'
_computing_data_reduction 'Bruker SHELXTL'
_computing_molecular_graphics 'Bruker SHELXTL'
_computing_publication_material 'Bruker SHELXTL'
_computing_structure_refinement 'SHELXL-97 (Sheldrick, 1997)'
_computing_structure_solution 'SHELXS-97 (Sheldrick, 1990)'
_diffrn_ambient_temperature 293(2)
_diffrn_measured_fraction_theta_full 0.998
_diffrn_measured_fraction_theta_max 0.998
_diffrn_measurement_device_type 'Bruker P4'
_diffrn_measurement_method '\w scans'
_diffrn_radiation_monochromator graphite
_diffrn_radiation_source 'fine-focus sealed tube'
_diffrn_radiation_type MoK\a
_diffrn_radiation_wavelength 0.71073
_diffrn_reflns_av_R_equivalents 0.1053
_diffrn_reflns_av_sigmaI/netI 0.0911
_diffrn_reflns_limit_h_max 14
_diffrn_reflns_limit_h_min -14
_diffrn_reflns_limit_k_max 26
_diffrn_reflns_limit_k_min -26
_diffrn_reflns_limit_l_max 19
_diffrn_reflns_limit_l_min -19
_diffrn_reflns_number 37847
_diffrn_reflns_theta_full 26.49
_diffrn_reflns_theta_max 26.49
_diffrn_reflns_theta_min 1.69
_exptl_absorpt_coefficient_mu 0.186
_exptl_absorpt_correction_type none
_exptl_crystal_colour orange
_exptl_crystal_density_diffrn 1.102
_exptl_crystal_density_method 'not measured'
_exptl_crystal_description ireg.plate
_exptl_crystal_F_000 1328
_exptl_crystal_size_max 0.060
_exptl_crystal_size_mid 0.330
_exptl_crystal_size_min 0.350
_refine_diff_density_max 0.679
_refine_diff_density_min -0.482
_refine_diff_density_rms 0.071
_refine_ls_extinction_method none
_refine_ls_goodness_of_fit_ref 1.032
_refine_ls_hydrogen_treatment riding
_refine_ls_matrix_type full
_refine_ls_number_parameters 399
_refine_ls_number_reflns 7595
_refine_ls_number_restraints 15
_refine_ls_restrained_S_all 1.091
_refine_ls_R_factor_all 0.1389
_refine_ls_R_factor_gt 0.0728
_refine_ls_shift/su_max 0.000
_refine_ls_shift/su_mean 0.000
_refine_ls_structure_factor_coef Fsqd
_refine_ls_weighting_details 'calc w=1/[\s^2^(Fo^2^)+(0.0994P)^2^+2.0201P] where P=(Fo^2^+2Fc^2^)/3'
_refine_ls_weighting_scheme calc
_refine_ls_wR_factor_gt 0.1765
_refine_ls_wR_factor_ref 0.2096
_reflns_number_gt 4302
_reflns_number_total 7595
_reflns_threshold_expression >2sigma(I)
_cod_data_source_file om800528g_si_001.cif
_cod_data_source_block 06226
_cod_depositor_comments
;
The following automatic conversions were performed:

'_symmetry_cell_setting' value 'Monoclinic' changed to 'monoclinic'
according to /home/saulius/struct/CIF-dictionaries/cif_core.dic
dictionary named 'cif_core.dic' version 2.4.1 from 2010-06-29.

Automatic conversion script
Id: cif_fix_values 1715 2011-07-08 13:25:40Z adriana 
;
_cod_original_sg_symbol_H-M P2/n
_cod_database_code 4072022

loop_
_symmetry_equiv_pos_as_xyz
'x, y, z'
'-x+1/2, y, -z+1/2'
'-x, -y, -z'
'x-1/2, -y, z-1/2'

loop_
_atom_site_label
_atom_site_type_symbol
_atom_site_fract_x
_atom_site_fract_y
_atom_site_fract_z
_atom_site_U_iso_or_equiv
_atom_site_adp_type
_atom_site_occupancy
_atom_site_symmetry_multiplicity
_atom_site_calc_flag
_atom_site_refinement_flags
_atom_site_disorder_assembly
_atom_site_disorder_group
P1 P 0.62050(8) 0.25147(5) 0.81940(6) 0.0281(3) Uani 1 1 d . . .
P2 P 0.49341(9) 0.25500(5) 0.97259(7) 0.0345(3) Uani 1 1 d . . .
P3 P 0.38296(9) 0.23728(5) 0.84246(7) 0.0343(3) Uani 1 1 d . . .
C1 C 0.6149(3) 0.26863(17) 0.9336(2) 0.0266(8) Uani 1 1 d . . .
C2 C 0.4826(3) 0.22559(17) 0.7744(2) 0.0259(8) Uani 1 1 d . . .
C3 C 0.7185(3) 0.29722(17) 1.0014(2) 0.0251(8) Uani 1 1 d . . .
C4 C 0.7320(3) 0.36515(18) 1.0080(2) 0.0261(8) Uani 1 1 d . . .
C5 C 0.8193(3) 0.38907(19) 1.0792(2) 0.0315(9) Uani 1 1 d . . .
H5A H 0.8278 0.4332 1.0844 0.038 Uiso 1 1 calc R . .
C6 C 0.8938(3) 0.35153(19) 1.1424(3) 0.0332(9) Uani 1 1 d . . .
C7 C 0.8812(3) 0.2867(2) 1.1320(3) 0.0364(10) Uani 1 1 d . . .
H7A H 0.9318 0.2606 1.1731 0.044 Uiso 1 1 calc R . .
C8 C 0.7973(3) 0.25745(18) 1.0635(3) 0.0298(9) Uani 1 1 d . . .
C9 C 0.6601(3) 0.41570(18) 0.9421(3) 0.0320(9) Uani 1 1 d . . .
C10 C 0.5283(4) 0.4099(2) 0.9287(3) 0.0510(13) Uani 1 1 d . . .
H10A H 0.5003 0.3734 0.8914 0.077 Uiso 1 1 calc R . .
H10B H 0.4912 0.4478 0.8998 0.077 Uiso 1 1 calc R . .
H10C H 0.5109 0.4048 0.9867 0.077 Uiso 1 1 calc R . .
C11 C 0.6878(4) 0.4114(2) 0.8489(3) 0.0468(12) Uani 1 1 d . . .
H11A H 0.6698 0.3693 0.8244 0.070 Uiso 1 1 calc R . .
H11B H 0.7687 0.4200 0.8555 0.070 Uiso 1 1 calc R . .
H11C H 0.6423 0.4423 0.8086 0.070 Uiso 1 1 calc R . .
C12 C 0.6905(5) 0.4839(2) 0.9756(3) 0.0614(15) Uani 1 1 d . . .
H12A H 0.6403 0.5135 0.9361 0.092 Uiso 1 1 calc R . .
H12B H 0.7696 0.4929 0.9756 0.092 Uiso 1 1 calc R . .
H12C H 0.6808 0.4883 1.0361 0.092 Uiso 1 1 calc R . .
C13 C 0.9829(4) 0.3824(2) 1.2224(3) 0.0483(12) Uani 1 1 d . . .
C14 C 1.0528(5) 0.4333(3) 1.1853(4) 0.0739(17) Uani 1 1 d . . .
H14A H 1.1134 0.4496 1.2341 0.111 Uiso 1 1 calc R . .
H14B H 1.0023 0.4676 1.1585 0.111 Uiso 1 1 calc R . .
H14C H 1.0863 0.4143 1.1402 0.111 Uiso 1 1 calc R . .
C15 C 0.9195(5) 0.4164(4) 1.2828(4) 0.116(3) Uani 1 1 d . . .
H15A H 0.9744 0.4381 1.3304 0.174 Uiso 1 1 calc R . .
H15B H 0.8771 0.3858 1.3089 0.174 Uiso 1 1 calc R . .
H15C H 0.8667 0.4469 1.2477 0.174 Uiso 1 1 calc R . .
C16 C 1.0702(6) 0.3354(3) 1.2732(5) 0.119(3) Uani 1 1 d . . .
H16A H 1.1287 0.3576 1.3174 0.179 Uiso 1 1 calc R . .
H16B H 1.1055 0.3135 1.2315 0.179 Uiso 1 1 calc R . .
H16C H 1.0323 0.3049 1.3033 0.179 Uiso 1 1 calc R . .
C17 C 0.8023(4) 0.18310(19) 1.0610(3) 0.0411(11) Uani 1 1 d . . .
C18 C 0.9125(5) 0.1575(2) 1.1236(5) 0.103(3) Uani 1 1 d . . .
H18A H 0.9130 0.1117 1.1200 0.154 Uiso 1 1 calc R . .
H18B H 0.9159 0.1702 1.1849 0.154 Uiso 1 1 calc R . .
H18C H 0.9783 0.1744 1.1057 0.154 Uiso 1 1 calc R . .
C19 C 0.7041(6) 0.1519(3) 1.0891(7) 0.126(3) Uani 1 1 d . . .
H19A H 0.7210 0.1074 1.1006 0.189 Uiso 1 1 calc R . .
H19B H 0.6346 0.1563 1.0414 0.189 Uiso 1 1 calc R . .
H19C H 0.6936 0.1720 1.1432 0.189 Uiso 1 1 calc R . .
C20 C 0.8087(8) 0.1577(3) 0.9700(4) 0.116(3) Uani 1 1 d . . .
H20A H 0.8240 0.1126 0.9745 0.174 Uiso 1 1 calc R . .
H20B H 0.8698 0.1791 0.9507 0.174 Uiso 1 1 calc R . .
H20C H 0.7363 0.1653 0.9266 0.174 Uiso 1 1 calc R . .
C21 C 0.4312(3) 0.19945(18) 0.6804(2) 0.0267(8) Uani 1 1 d . . .
C22 C 0.3831(3) 0.24033(17) 0.6059(2) 0.0253(8) Uani 1 1 d . . .
C23 C 0.3162(3) 0.21223(18) 0.5254(2) 0.0279(9) Uani 1 1 d . . .
H23A H 0.2843 0.2387 0.4764 0.033 Uiso 1 1 calc R . .
C24 C 0.2961(3) 0.14753(18) 0.5161(2) 0.0280(8) Uani 1 1 d . . .
C25 C 0.3486(3) 0.10897(19) 0.5875(3) 0.0338(9) Uani 1 1 d . . .
H25A H 0.3372 0.0651 0.5811 0.041 Uiso 1 1 calc R . .
C26 C 0.4182(3) 0.13189(19) 0.6694(2) 0.0313(9) Uani 1 1 d . A .
C27 C 0.4044(3) 0.31378(18) 0.6018(3) 0.0293(9) Uani 1 1 d . . .
C28 C 0.3302(4) 0.3443(2) 0.5143(3) 0.0452(11) Uani 1 1 d . . .
H28A H 0.3480 0.3890 0.5135 0.068 Uiso 1 1 calc R . .
H28B H 0.2496 0.3390 0.5124 0.068 Uiso 1 1 calc R . .
H28C H 0.3468 0.3238 0.4625 0.068 Uiso 1 1 calc R . .
C29 C 0.5317(4) 0.3242(2) 0.6002(3) 0.0416(11) Uani 1 1 d . . .
H29A H 0.5469 0.3692 0.5984 0.062 Uiso 1 1 calc R . .
H29B H 0.5462 0.3040 0.5474 0.062 Uiso 1 1 calc R . .
H29C H 0.5815 0.3060 0.6538 0.062 Uiso 1 1 calc R . .
C30 C 0.3769(4) 0.35295(19) 0.6794(3) 0.0377(10) Uani 1 1 d . . .
H30A H 0.3841 0.3977 0.6679 0.056 Uiso 1 1 calc R . .
H30B H 0.4303 0.3417 0.7357 0.056 Uiso 1 1 calc R . .
H30C H 0.2992 0.3439 0.6832 0.056 Uiso 1 1 calc R . .
C31 C 0.2192(3) 0.11676(19) 0.4293(3) 0.0351(10) Uani 1 1 d . . .
C32 C 0.1725(4) 0.1663(2) 0.3556(3) 0.0507(12) Uani 1 1 d . . .
H32A H 0.1245 0.1964 0.3770 0.076 Uiso 1 1 calc R . .
H32B H 0.1276 0.1452 0.3023 0.076 Uiso 1 1 calc R . .
H32C H 0.2361 0.1885 0.3410 0.076 Uiso 1 1 calc R . .
C33 C 0.2909(4) 0.0672(2) 0.3916(3) 0.0451(11) Uani 1 1 d . . .
H33A H 0.3181 0.0347 0.4364 0.068 Uiso 1 1 calc R . .
H33B H 0.3559 0.0880 0.3772 0.068 Uiso 1 1 calc R . .
H33C H 0.2433 0.0481 0.3378 0.068 Uiso 1 1 calc R . .
C34 C 0.1167(4) 0.0836(2) 0.4533(3) 0.0488(12) Uani 1 1 d . . .
H34A H 0.0739 0.1142 0.4791 0.073 Uiso 1 1 calc R . .
H34B H 0.1446 0.0502 0.4965 0.073 Uiso 1 1 calc R . .
H34C H 0.0671 0.0656 0.3994 0.073 Uiso 1 1 calc R . .
C35 C 0.4809(4) 0.0803(2) 0.7364(3) 0.0539(14) Uani 1 1 d D . .
C36 C 0.4630(12) 0.0127(4) 0.7053(7) 0.064(4) Uani 0.595(5) 1 d PD A 1
H36A H 0.5190 0.0015 0.6721 0.097 Uiso 0.595(5) 1 calc PR A 1
H36B H 0.3863 0.0079 0.6667 0.097 Uiso 0.595(5) 1 calc PR A 1
H36C H 0.4720 -0.0150 0.7570 0.097 Uiso 0.595(5) 1 calc PR A 1
C37 C 0.4779(9) 0.0861(4) 0.8325(5) 0.053(2) Uani 0.595(5) 1 d PD A 1
H37A H 0.5427 0.1111 0.8646 0.080 Uiso 0.595(5) 1 calc PR A 1
H37B H 0.4818 0.0443 0.8592 0.080 Uiso 0.595(5) 1 calc PR A 1
H37C H 0.4071 0.1066 0.8362 0.080 Uiso 0.595(5) 1 calc PR A 1
C38 C 0.6208(6) 0.0913(4) 0.7348(5) 0.0489(17) Uani 0.595(5) 1 d PD A 1
H38A H 0.6269 0.1286 0.6993 0.073 Uiso 0.595(5) 1 calc PR A 1
H38B H 0.6479 0.0546 0.7083 0.073 Uiso 0.595(5) 1 calc PR A 1
H38C H 0.6669 0.0972 0.7957 0.073 Uiso 0.595(5) 1 calc PR A 1
C36' C 0.5168(19) 0.0258(7) 0.6875(11) 0.064(4) Uani 0.405(5) 1 d PD A 2
H36D H 0.5824 0.0381 0.6653 0.097 Uiso 0.405(5) 1 calc PR A 2
H36E H 0.4538 0.0139 0.6373 0.097 Uiso 0.405(5) 1 calc PR A 2
H36F H 0.5373 -0.0098 0.7281 0.097 Uiso 0.405(5) 1 calc PR A 2
C37' C 0.5537(13) 0.0922(6) 0.8285(8) 0.053(2) Uani 0.405(5) 1 d PD A 2
H37D H 0.6234 0.1137 0.8245 0.080 Uiso 0.405(5) 1 calc PR A 2
H37E H 0.5731 0.0522 0.8595 0.080 Uiso 0.405(5) 1 calc PR A 2
H37F H 0.5119 0.1184 0.8614 0.080 Uiso 0.405(5) 1 calc PR A 2
C38' C 0.3683(8) 0.0439(5) 0.7658(8) 0.0489(17) Uani 0.405(5) 1 d PD A 2
H38D H 0.2980 0.0668 0.7398 0.073 Uiso 0.405(5) 1 calc PR A 2
H38E H 0.3818 0.0435 0.8308 0.073 Uiso 0.405(5) 1 calc PR A 2
H38F H 0.3614 0.0008 0.7436 0.073 Uiso 0.405(5) 1 calc PR A 2
H3 H 0.328(3) 0.181(2) 0.844(3) 0.051(12) Uiso 1 1 d . . .

loop_
_atom_site_aniso_label
_atom_site_aniso_U_11
_atom_site_aniso_U_22
_atom_site_aniso_U_33
_atom_site_aniso_U_23
_atom_site_aniso_U_13
_atom_site_aniso_U_12
P1 0.0254(5) 0.0324(6) 0.0245(5) -0.0040(4) 0.0021(4) 0.0002(4)
P2 0.0306(5) 0.0450(7) 0.0261(5) -0.0046(5) 0.0039(4) -0.0041(5)
P3 0.0275(5) 0.0450(7) 0.0284(6) -0.0083(5) 0.0031(4) -0.0029(5)
C1 0.0276(18) 0.024(2) 0.025(2) -0.0009(16) 0.0012(16) 0.0024(16)
C2 0.0275(18) 0.0239(19) 0.0234(19) -0.0008(16) 0.0008(16) 0.0028(15)
C3 0.0263(18) 0.027(2) 0.0198(19) -0.0028(16) 0.0024(16) -0.0002(15)
C4 0.0281(19) 0.028(2) 0.0195(19) -0.0025(16) 0.0010(16) 0.0009(16)
C5 0.039(2) 0.027(2) 0.028(2) -0.0069(17) 0.0071(18) -0.0050(18)
C6 0.034(2) 0.040(2) 0.021(2) -0.0043(18) -0.0024(17) -0.0032(18)
C7 0.035(2) 0.040(3) 0.028(2) 0.0044(19) -0.0040(19) 0.0054(18)
C8 0.0296(19) 0.029(2) 0.026(2) 0.0029(17) -0.0012(16) -0.0018(17)
C9 0.040(2) 0.024(2) 0.029(2) -0.0017(17) 0.0025(18) 0.0074(17)
C10 0.037(2) 0.050(3) 0.064(3) 0.013(3) 0.010(2) 0.017(2)
C11 0.057(3) 0.042(3) 0.038(3) 0.014(2) 0.006(2) 0.010(2)
C12 0.073(3) 0.030(3) 0.061(3) -0.005(2) -0.020(3) 0.008(2)
C13 0.046(3) 0.057(3) 0.030(2) -0.011(2) -0.010(2) -0.006(2)
C14 0.061(3) 0.073(4) 0.075(4) -0.022(3) -0.009(3) -0.020(3)
C15 0.069(4) 0.199(9) 0.071(4) -0.090(5) 0.001(4) -0.023(5)
C16 0.105(5) 0.084(5) 0.114(6) -0.007(4) -0.076(5) -0.008(4)
C17 0.041(2) 0.027(2) 0.046(3) 0.006(2) -0.008(2) 0.0001(18)
C18 0.077(4) 0.034(3) 0.157(7) 0.007(4) -0.046(4) 0.013(3)
C19 0.087(5) 0.051(4) 0.251(10) 0.065(5) 0.063(6) 0.003(3)
C20 0.221(9) 0.047(4) 0.068(4) -0.005(3) 0.010(5) 0.055(5)
C21 0.0243(18) 0.029(2) 0.025(2) -0.0062(17) 0.0018(16) 0.0016(16)
C22 0.0258(17) 0.024(2) 0.0258(19) -0.0020(16) 0.0052(16) -0.0007(15)
C23 0.032(2) 0.031(2) 0.0201(19) -0.0001(17) 0.0045(17) 0.0008(17)
C24 0.034(2) 0.029(2) 0.0205(19) -0.0032(16) 0.0051(17) -0.0026(17)
C25 0.045(2) 0.025(2) 0.030(2) -0.0058(18) 0.0061(19) -0.0024(18)
C26 0.037(2) 0.032(2) 0.021(2) -0.0014(17) 0.0012(17) 0.0045(17)
C27 0.035(2) 0.025(2) 0.026(2) 0.0012(17) 0.0051(18) -0.0030(17)
C28 0.055(3) 0.030(2) 0.044(3) 0.009(2) 0.001(2) -0.002(2)
C29 0.042(2) 0.038(2) 0.047(3) 0.001(2) 0.015(2) -0.008(2)
C30 0.042(2) 0.025(2) 0.048(3) -0.007(2) 0.013(2) -0.0018(18)
C31 0.039(2) 0.037(2) 0.025(2) -0.0117(18) -0.0009(18) -0.0006(18)
C32 0.061(3) 0.051(3) 0.028(2) -0.010(2) -0.010(2) 0.004(2)
C33 0.050(3) 0.048(3) 0.035(2) -0.017(2) 0.005(2) -0.006(2)
C34 0.043(3) 0.053(3) 0.046(3) -0.021(2) 0.003(2) -0.011(2)
C35 0.091(4) 0.028(2) 0.031(2) -0.001(2) -0.006(2) 0.021(2)
C36 0.126(12) 0.032(5) 0.035(5) 0.004(4) 0.020(5) 0.023(6)
C37 0.090(7) 0.028(3) 0.032(3) 0.004(3) -0.005(5) -0.001(5)
C38 0.052(4) 0.039(4) 0.049(4) 0.007(3) 0.000(3) 0.015(3)
C36' 0.126(12) 0.032(5) 0.035(5) 0.004(4) 0.020(5) 0.023(6)
C37' 0.090(7) 0.028(3) 0.032(3) 0.004(3) -0.005(5) -0.001(5)
C38' 0.052(4) 0.039(4) 0.049(4) 0.007(3) 0.000(3) 0.015(3)

loop_
_atom_type_symbol
_atom_type_description
_atom_type_scat_dispersion_real
_atom_type_scat_dispersion_imag
_atom_type_scat_source
C C 0.0033 0.0016 'International Tables Vol C Tables 4.2.6.8 and 6.1.1.4'
H H 0.0000 0.0000 'International Tables Vol C Tables 4.2.6.8 and 6.1.1.4'
P P 0.1023 0.0942 'International Tables Vol C Tables 4.2.6.8 and 6.1.1.4'

loop_
_geom_angle_atom_site_label_1
_geom_angle_atom_site_label_2
_geom_angle_atom_site_label_3
_geom_angle
C2 P1 C1 100.90(17)
C1 P2 P3 95.01(13)
C2 P3 P2 102.66(13)
C3 C1 P2 116.3(3)
C3 C1 P1 121.1(3)
P2 C1 P1 122.6(2)
C21 C2 P1 128.2(3)
C21 C2 P3 115.4(3)
P1 C2 P3 116.1(2)
C8 C3 C4 119.3(3)
C8 C3 C1 120.7(3)
C4 C3 C1 119.8(3)
C5 C4 C3 117.4(3)
C5 C4 C9 116.1(3)
C3 C4 C9 126.4(3)
C6 C5 C4 124.2(4)
C7 C6 C5 116.8(3)
C7 C6 C13 122.6(4)
C5 C6 C13 120.6(4)
C6 C7 C8 124.0(4)
C7 C8 C3 118.2(3)
C7 C8 C17 115.6(3)
C3 C8 C17 126.2(3)
C12 C9 C11 105.9(4)
C12 C9 C10 105.5(3)
C11 C9 C10 108.7(3)
C12 C9 C4 111.8(3)
C11 C9 C4 110.2(3)
C10 C9 C4 114.3(3)
C16 C13 C15 112.6(5)
C16 C13 C14 105.9(5)
C15 C13 C14 107.2(5)
C16 C13 C6 112.7(4)
C15 C13 C6 109.1(4)
C14 C13 C6 109.2(4)
C19 C17 C20 109.4(6)
C19 C17 C18 106.5(5)
C20 C17 C18 102.7(5)
C19 C17 C8 113.1(4)
C20 C17 C8 112.7(4)
C18 C17 C8 111.7(4)
C22 C21 C26 119.5(3)
C22 C21 C2 121.6(3)
C26 C21 C2 118.4(3)
C23 C22 C21 118.0(3)
C23 C22 C27 115.9(3)
C21 C22 C27 125.9(3)
C24 C23 C22 123.0(4)
C25 C24 C23 117.6(3)
C25 C24 C31 119.2(3)
C23 C24 C31 123.2(3)
C24 C25 C26 123.8(4)
C25 C26 C21 117.8(3)
C25 C26 C35 115.5(3)
C21 C26 C35 126.5(3)
C30 C27 C29 109.6(3)
C30 C27 C28 104.9(3)
C29 C27 C28 106.5(3)
C30 C27 C22 115.2(3)
C29 C27 C22 108.1(3)
C28 C27 C22 112.2(3)
C34 C31 C32 108.5(4)
C34 C31 C33 109.5(3)
C32 C31 C33 108.5(3)
C34 C31 C24 108.9(3)
C32 C31 C24 112.0(3)
C33 C31 C24 109.4(3)
C37' C35 C37 36.7(6)
C37' C35 C36' 115.7(11)
C37 C35 C36' 130.0(8)
C37' C35 C36 117.8(8)
C37 C35 C36 110.8(6)
C36' C35 C36 31.4(8)
C37' C35 C26 125.7(6)
C37 C35 C26 118.0(5)
C36' C35 C26 111.0(8)
C36 C35 C26 116.5(6)
C37' C35 C38 69.0(7)
C37 C35 C38 105.7(6)
C36' C35 C38 71.9(9)
C36 C35 C38 100.9(6)
C26 C35 C38 102.2(4)
C37' C35 C38' 98.2(8)
C37 C35 C38' 63.9(6)
C36' C35 C38' 97.7(9)
C36 C35 C38' 66.3(6)
C26 C35 C38' 101.7(5)
C38 C35 C38' 156.0(5)

loop_
_geom_bond_atom_site_label_1
_geom_bond_atom_site_label_2
_geom_bond_distance
P1 C2 1.703(4)
P1 C1 1.790(4)
P2 C1 1.719(4)
P2 P3 2.1188(14)
P3 C2 1.775(4)
C1 C3 1.520(5)
C2 C21 1.510(5)
C3 C8 1.423(5)
C3 C4 1.430(5)
C4 C5 1.393(5)
C4 C9 1.559(5)
C5 C6 1.380(5)
C6 C7 1.370(6)
C6 C13 1.543(5)
C7 C8 1.393(5)
C8 C17 1.557(5)
C9 C12 1.528(6)
C9 C11 1.535(6)
C9 C10 1.537(6)
C13 C16 1.498(7)
C13 C15 1.505(7)
C13 C14 1.543(7)
C17 C19 1.490(7)
C17 C20 1.502(7)
C17 C18 1.514(6)
C21 C22 1.421(5)
C21 C26 1.427(5)
C22 C23 1.412(5)
C22 C27 1.561(5)
C23 C24 1.376(5)
C24 C25 1.372(5)
C24 C31 1.547(5)
C25 C26 1.398(5)
C26 C35 1.544(5)
C27 C30 1.537(5)
C27 C29 1.538(5)
C27 C28 1.540(5)
C31 C34 1.524(6)
C31 C32 1.527(6)
C31 C33 1.541(6)
C35 C37' 1.472(11)
C35 C37 1.475(8)
C35 C36' 1.480(12)
C35 C36 1.490(9)
C35 C38 1.688(8)
C35 C38' 1.696(10)

loop_
_geom_torsion_atom_site_label_1
_geom_torsion_atom_site_label_2
_geom_torsion_atom_site_label_3
_geom_torsion_atom_site_label_4
_geom_torsion
C1 P2 P3 C2 14.77(18)
P3 P2 C1 C3 168.2(3)
P3 P2 C1 P1 -11.0(2)
C2 P1 C1 C3 -176.7(3)
C2 P1 C1 P2 2.5(3)
C1 P1 C2 C21 -175.8(3)
C1 P1 C2 P3 10.3(3)
P2 P3 C2 C21 168.8(2)
P2 P3 C2 P1 -16.5(2)
P2 C1 C3 C8 84.1(4)
P1 C1 C3 C8 -96.7(4)
P2 C1 C3 C4 -90.7(4)
P1 C1 C3 C4 88.5(4)
C8 C3 C4 C5 -3.3(5)
C1 C3 C4 C5 171.5(3)
C8 C3 C4 C9 175.2(3)
C1 C3 C4 C9 -9.9(6)
C3 C4 C5 C6 0.8(6)
C9 C4 C5 C6 -177.9(4)
C4 C5 C6 C7 1.5(6)
C4 C5 C6 C13 -176.2(4)
C5 C6 C7 C8 -1.4(6)
C13 C6 C7 C8 176.2(4)
C6 C7 C8 C3 -1.0(6)
C6 C7 C8 C17 177.0(4)
C4 C3 C8 C7 3.4(5)
C1 C3 C8 C7 -171.4(3)
C4 C3 C8 C17 -174.3(4)
C1 C3 C8 C17 10.8(6)
C5 C4 C9 C12 -7.0(5)
C3 C4 C9 C12 174.4(4)
C5 C4 C9 C11 110.5(4)
C3 C4 C9 C11 -68.1(5)
C5 C4 C9 C10 -126.8(4)
C3 C4 C9 C10 54.6(5)
C7 C6 C13 C16 13.3(7)
C5 C6 C13 C16 -169.2(5)
C7 C6 C13 C15 -112.6(6)
C5 C6 C13 C15 65.0(6)
C7 C6 C13 C14 130.6(5)
C5 C6 C13 C14 -51.8(5)
C7 C8 C17 C19 109.5(5)
C3 C8 C17 C19 -72.7(6)
C7 C8 C17 C20 -125.7(5)
C3 C8 C17 C20 52.1(6)
C7 C8 C17 C18 -10.7(6)
C3 C8 C17 C18 167.1(5)
P1 C2 C21 C22 -86.7(4)
P3 C2 C21 C22 87.2(4)
P1 C2 C21 C26 101.0(4)
P3 C2 C21 C26 -85.1(4)
C26 C21 C22 C23 4.8(5)
C2 C21 C22 C23 -167.3(3)
C26 C21 C22 C27 -170.5(3)
C2 C21 C22 C27 17.3(5)
C21 C22 C23 C24 -0.2(5)
C27 C22 C23 C24 175.7(3)
C22 C23 C24 C25 -3.2(6)
C22 C23 C24 C31 177.7(3)
C23 C24 C25 C26 1.8(6)
C31 C24 C25 C26 -179.0(4)
C24 C25 C26 C21 2.7(6)
C24 C25 C26 C35 -172.9(4)
C22 C21 C26 C25 -6.1(5)
C2 C21 C26 C25 166.4(3)
C22 C21 C26 C35 169.1(4)
C2 C21 C26 C35 -18.5(6)
C23 C22 C27 C30 129.6(4)
C21 C22 C27 C30 -54.9(5)
C23 C22 C27 C29 -107.4(4)
C21 C22 C27 C29 68.0(5)
C23 C22 C27 C28 9.7(5)
C21 C22 C27 C28 -174.8(4)
C25 C24 C31 C34 62.6(5)
C23 C24 C31 C34 -118.3(4)
C25 C24 C31 C32 -177.3(4)
C23 C24 C31 C32 1.8(5)
C25 C24 C31 C33 -57.0(5)
C23 C24 C31 C33 122.1(4)
C25 C26 C35 C37' -176.5(9)
C21 C26 C35 C37' 8.3(11)
C25 C26 C35 C37 -133.9(6)
C21 C26 C35 C37 50.9(7)
C25 C26 C35 C36' 35.6(10)
C21 C26 C35 C36' -139.6(9)
C25 C26 C35 C36 1.8(8)
C21 C26 C35 C36 -173.5(6)
C25 C26 C35 C38 110.7(4)
C21 C26 C35 C38 -64.5(5)
C25 C26 C35 C38' -67.4(6)
C21 C26 C35 C38' 117.4(6)
